data_4030678
loop_
_publ_author_name
'Cotton, F. A.'
'Kim, Y.'

_publ_section_title
;
 Three Rh2(O2CCF3)4L2 compounds, with L = H2O, tetrahydrofuran and
 acetonitrile
;
_journal_name_full 'European Journal of Solid State and Inorganic Chemistry'
_journal_page_first 525
_journal_page_last 534
_journal_volume 31
_journal_year 1994
_chemical_formula_sum 'C16 H16 F12 O10 Rh2'
_chemical_formula_weight 802.09
_space_group_IT_number 2
_symmetry_cell_setting triclinic
_symmetry_Int_Tables_number 2
_symmetry_space_group_name_Hall '-P 1'
_symmetry_space_group_name_H-M 'P -1'
_cell_angle_alpha 107.35(1)
_cell_angle_beta 106.82(1)
_cell_angle_gamma 62.04(2)
_cell_formula_units_Z 1
_cell_length_a 9.403(3)
_cell_length_b 9.852(2)
_cell_length_c 8.692(1)
_cell_volume 668.1(3)
_diffrn_ambient_temperature 293
_diffrn_radiation_probe x-ray
_diffrn_radiation_type CuK\a
_diffrn_radiation_wavelength 1.54184
_exptl_absorpt_coefficient_mu 11.48
_exptl_crystal_density_diffrn 1.993
_refine_ls_R_factor_gt 0.059
_refine_ls_wR_factor_gt 0.077
_cod_data_source_file EJSSIC-1994-31-525-534-2.cif
_cod_data_source_block Rh-2
_cod_depositor_comments
;
F21b z atomic coordinate changed from 0.353(2) to -0.353(2)
;
_cod_database_code 4030678

loop_
_symmetry_equiv_pos_site_id
_symmetry_equiv_pos_as_xyz
1 x,y,z
2 -x,-y,-z

loop_
_atom_site_label
_atom_site_type_symbol
_atom_site_thermal_displace_type
_atom_site_fract_x
_atom_site_fract_y
_atom_site_fract_z
_atom_site_occupancy
_atom_site_U_iso_or_equiv
Rh Rh Uiso 0.02430(6) 0.11523(6) 0.06098(9) 1.000 0.0597(3)
F11A F Uiso 0.4660(10) -0.3780(10) 0.2770(10) 0.500 0.089(4)
F11B F Uiso 0.490(2) -0.4120(10) 0.195(2) 0.500 0.103(4)
F12A F Uiso 0.5050(10) -0.2030(10) 0.3760(10) 0.500 0.093(4)
F12B F Uiso 0.531(2) -0.192(2) 0.324(2) 0.500 0.105(4)
F13A F Uiso 0.562(2) -0.261(2) 0.138(2) 0.500 0.108(5)
F13B F Uiso 0.546(2) -0.334(2) 0.102(2) 0.500 0.120(5)
F21A F Uiso 0.211(2) 0.0500(10) -0.413(2) 0.500 0.099(4)
F21B F Uiso 0.296(2) 0.002(2) -0.353(2) 0.500 0.128(5)
F22A F Uiso 0.1590(10) -0.1230(10) -0.5220(10) 0.500 0.080(3)
F22B F Uiso 0.372(2) -0.236(2) -0.358(2) 0.500 0.106(4)
F23A F Uiso 0.392(2) -0.146(2) -0.312(2) 0.500 0.144(6)
F23B F Uiso 0.214(2) -0.184(2) -0.498(2) 0.500 0.156(8)
O1 O Uiso 0.0745(8) 0.3249(7) 0.1720(10) 1.000 0.103(4)
O11 O Uiso 0.2473(7) -0.0240(7) 0.1746(8) 1.000 0.075(3)
O12 O Uiso 0.1304(7) 0.0704(7) -0.1323(8) 1.000 0.074(3)
O13 O Uiso -0.1991(6) 0.2396(7) -0.0600(9) 1.000 0.074(3)
O14 O Uiso -0.0869(7) 0.1488(7) 0.2486(8) 1.000 0.076(3)
C1 C Uiso 0.2350(10) 0.3160(10) 0.239(3) 1.000 0.166(8)
C2 C Uiso 0.219(2) 0.467(2) 0.324(3) 1.000 0.165(8)
C3 C Uiso 0.045(2) 0.5780(10) 0.302(2) 1.000 0.157(8)
C4 C Uiso -0.045(2) 0.476(2) 0.214(2) 1.000 0.146(8)
C11 C Uiso 0.2870(10) -0.1700(10) 0.1440(10) 1.000 0.070(4)
C12 C Uiso 0.4600(10) -0.2670(10) 0.217(2) 1.000 0.085(4)
C21 C Uiso 0.1430(10) -0.0530(10) -0.2360(10) 1.000 0.075(4)
C22 C Uiso 0.2410(10) -0.0930(10) -0.370(2) 1.000 0.098(4)

loop_
_atom_type_symbol
_atom_type_description
_atom_type_scat_dispersion_real
_atom_type_scat_dispersion_imag
_atom_type_scat_source
C C 0.0181 0.0091 ' International Tables Vol C Tables 4.2.6.8 and 6.1.1.4'
F F 0.0727 0.0534 ' International Tables Vol C Tables 4.2.6.8 and 6.1.1.4'
O O 0.0492 0.0322 ' International Tables Vol C Tables 4.2.6.8 and 6.1.1.4'
Rh Rh 0.0927 3.6045 ' International Tables Vol C Tables 4.2.6.8 and 6.1.1.4'

loop_
_geom_angle_atom_site_label_1
_geom_angle_atom_site_label_2
_geom_angle_atom_site_label_3
_geom_angle
_geom_angle_site_symmetry_1
_geom_angle_site_symmetry_3
_geom_angle_publ_flag
O1 Rh O11 91.2(3) . . yes
O1 Rh O12 91.0(3) . . yes
O1 Rh O13 92.7(3) . . yes
O1 Rh O14 92.6(3) . . yes
Rh Rh O1 178.8(2) 2_555 . yes
O11 Rh O12 88.1(3) . . yes
O11 Rh O13 176.0(3) . . yes
O11 Rh O14 92.2(3) . . yes
Rh Rh O11 87.89(19) 2_555 . yes
O12 Rh O13 91.5(3) . . yes
O12 Rh O14 176.3(3) . . yes
Rh Rh O12 88.03(19) 2_555 . yes
O13 Rh O14 88.1(3) . . yes
Rh Rh O13 88.13(19) 2_555 . yes
Rh Rh O14 88.32(19) 2_555 . yes
F11B F11A C12 70.9(13) . . yes
F11A F11B F13B 125.3(16) . . yes
F11A F11B C12 76.0(13) . . yes
F13B F11B C12 52.1(11) . . yes
F12B F12A C12 65.2(19) . . yes
F12A F12B F13A 140(3) . . yes
F12A F12B C12 88(2) . . yes
F13A F12B C12 55.2(12) . . yes
F12B F13A F13B 111(2) . . yes
F12B F13A C12 48.7(11) . . yes
F13B F13A C12 68(2) . . yes
F11B F13B F13A 126(2) . . yes
F11B F13B C12 51.8(9) . . yes
F13A F13B C12 79(2) . . yes
F21B F21A C22 57.7(16) . . yes
F21A F21B F23A 142(2) . . yes
F21A F21B C22 87(2) . . yes
F23A F21B C22 57.0(13) . . yes
F23B F22A C22 67.4(18) . . yes
F23A F22B F23B 104.9(19) . . yes
F23A F22B C22 62.6(16) . . yes
F23B F22B C22 48.9(11) . . yes
F21B F23A F22B 126(2) . . yes
F21B F23A C22 54.4(12) . . yes
F22B F23A C22 76.0(19) . . yes
F22A F23B F22B 140(2) . . yes
F22A F23B C22 85.0(19) . . yes
F22B F23B C22 56.2(11) . . yes
Rh O1 C1 122.8(6) . . yes
Rh O1 C4 124.5(10) . . yes
C1 O1 C4 111.6(11) . . yes
Rh O11 C11 117.9(6) . . yes
Rh O12 C21 117.2(6) . . yes
Rh O13 C11 118.8(6) . 2_555 yes
Rh O14 C21 116.2(6) . 2_555 yes
O1 C1 C2 107.3(12) . . yes
C1 C2 C3 109.7(17) . . no
C2 C3 C4 104.4(13) . . no
O1 C4 C3 106.4(15) . . yes
O11 C11 C12 114.9(9) . . yes
O11 C11 O13 127.1(9) . 2_555 yes
O13 C11 C12 118.1(8) 2_555 . yes
F11A C12 F11B 33.1(9) . . yes
F11A C12 F12A 86.2(10) . . yes
F11A C12 F12B 109.1(14) . . yes
F11A C12 F13A 133.1(12) . . yes
F11A C12 F13B 107.6(11) . . yes
F11A C12 C11 110.9(10) . . yes
F11B C12 F12A 113.8(13) . . yes
F11B C12 F12B 128.5(15) . . yes
F11B C12 F13A 106.5(14) . . yes
F11B C12 F13B 76.2(13) . . yes
F11B C12 C11 112.5(13) . . yes
F12A C12 F12B 27.2(10) . . yes
F12A C12 F13A 102.6(12) . . yes
F12A C12 F13B 128.0(13) . . yes
F12A C12 C11 112.8(9) . . yes
F12B C12 F13A 76.2(13) . . yes
F12B C12 F13B 105.4(15) . . yes
F12B C12 C11 115.2(11) . . yes
F13A C12 F13B 33.2(12) . . yes
F13A C12 C11 107.7(12) . . yes
F13B C12 C11 108.3(14) . . yes
O12 C21 C22 115.9(9) . . yes
O12 C21 O14 129.9(9) . 2_555 yes
O14 C21 C22 114.2(8) 2_555 . yes
F21A C22 F21B 35.0(12) . . yes
F21A C22 F22A 85.4(11) . . yes
F21A C22 F22B 136.0(15) . . yes
F21A C22 F23A 102.5(14) . . yes
F21A C22 F23B 108.6(15) . . yes
F21A C22 C21 109.2(10) . . yes
F21B C22 F22A 113.9(14) . . yes
F21B C22 F22B 107.4(15) . . yes
F21B C22 F23A 68.6(14) . . yes
F21B C22 F23B 127.8(17) . . yes
F21B C22 C21 112.6(13) . . yes
F22A C22 F22B 101.9(12) . . yes
F22A C22 F23A 131.2(14) . . yes
F22A C22 F23B 27.6(10) . . yes
F22A C22 C21 112.5(10) . . yes
F22B C22 F23A 41.4(12) . . yes
F22B C22 F23B 74.9(13) . . yes
F22B C22 C21 107.7(12) . . yes
F23A C22 F23B 109.7(15) . . yes
F23A C22 C21 109.9(14) . . yes
F23B C22 C21 116.0(13) . . yes

loop_
_geom_bond_atom_site_label_1
_geom_bond_atom_site_label_2
_geom_bond_distance
_geom_bond_site_symmetry_2
_geom_bond_publ_flag
Rh O1 2.210(7) . yes
Rh O11 2.041(7) . yes
Rh O12 2.032(7) . yes
Rh O13 2.024(7) . yes
Rh O14 2.050(7) . yes
Rh Rh 2.3968(12) 2_555 yes
F11A F11B 0.742(19) . yes
F11A C12 1.318(14) . yes
F11B F13B 1.59(3) . yes
F11B C12 1.284(14) . yes
F12A F12B 0.63(2) . yes
F12A C12 1.371(18) . yes
F12B F13A 1.61(2) . yes
F12B C12 1.25(2) . yes
F13A F13B 0.76(3) . yes
F13A C12 1.36(2) . yes
F13B C12 1.29(2) . yes
F21A F21B 0.83(2) . yes
F21A C22 1.444(15) . yes
F21B F23A 1.40(2) . yes
F21B C22 1.22(2) . yes
F22A F23B 0.63(2) . yes
F22A C22 1.349(18) . yes
F22B F23A 0.94(3) . yes
F22B F23B 1.60(3) . yes
F22B C22 1.38(2) . yes
F23A C22 1.26(2) . yes
F23B C22 1.25(2) . yes
O1 C1 1.422(17) . yes
O1 C4 1.399(19) . yes
O11 C11 1.267(11) . yes
O12 C21 1.256(11) . yes
O13 C11 1.253(12) 2_555 yes
O14 C21 1.246(12) 2_555 yes
C1 C2 1.41(3) . no
C2 C3 1.48(3) . no
C3 C4 1.51(3) . no
C11 C12 1.506(15) . no
C21 C22 1.539(17) . no

loop_
_geom_torsion_atom_site_label_1
_geom_torsion_atom_site_label_2
_geom_torsion_atom_site_label_3
_geom_torsion_atom_site_label_4
_geom_torsion
_geom_torsion_site_symmetry_1
_geom_torsion_site_symmetry_3
_geom_torsion_site_symmetry_4
_geom_torsion_publ_flag
O11 Rh O1 C1 18.3(12) . . . no
O11 Rh O1 C4 -148.5(10) . . . no
O12 Rh O1 C1 -69.8(12) . . . no
O12 Rh O1 C4 123.5(10) . . . no
O13 Rh O1 C1 -161.3(12) . . . no
O13 Rh O1 C4 32.0(10) . . . no
O14 Rh O1 C1 110.5(12) . . . no
O14 Rh O1 C4 -56.2(10) . . . no
O1 Rh O11 C11 -176.8(7) . . . no
O12 Rh O11 C11 -85.8(7) . . . no
O14 Rh O11 C11 90.5(7) . . . no
Rh Rh O11 C11 2.3(7) 2_555 . . no
O1 Rh O12 C21 175.7(7) . . . no
O11 Rh O12 C21 84.5(7) . . . no
O13 Rh O12 C21 -91.5(7) . . . no
Rh Rh O12 C21 -3.4(7) 2_555 . . no
O1 Rh O13 C11 -177.8(7) . . 2_555 no
O12 Rh O13 C11 91.1(7) . . 2_555 no
O14 Rh O13 C11 -85.2(7) . . 2_555 no
Rh Rh O13 C11 3.2(7) 2_555 . 2_555 no
O1 Rh O14 C21 178.3(7) . . 2_555 no
O11 Rh O14 C21 -90.4(7) . . 2_555 no
O13 Rh O14 C21 85.6(7) . . 2_555 no
Rh Rh O14 C21 -2.6(6) 2_555 . 2_555 no
O11 Rh Rh O11 180.0(3) . 2_555 2_555 no
O11 Rh Rh O12 91.9(3) . 2_555 2_555 no
O11 Rh Rh O13 0.3(3) . 2_555 2_555 no
O11 Rh Rh O14 -87.8(3) . 2_555 2_555 no
O12 Rh Rh O11 -91.9(3) . 2_555 2_555 no
O12 Rh Rh O12 180.0(3) . 2_555 2_555 no
O12 Rh Rh O13 88.5(3) . 2_555 2_555 no
O12 Rh Rh O14 0.4(3) . 2_555 2_555 no
O13 Rh Rh O11 -0.3(3) . 2_555 2_555 no
O13 Rh Rh O12 -88.5(3) . 2_555 2_555 no
O13 Rh Rh O13 180.0(3) . 2_555 2_555 no
O13 Rh Rh O14 91.9(3) . 2_555 2_555 no
O14 Rh Rh O11 87.8(3) . 2_555 2_555 no
O14 Rh Rh O12 -0.4(3) . 2_555 2_555 no
O14 Rh Rh O13 -91.9(3) . 2_555 2_555 no
O14 Rh Rh O14 -180.0(3) . 2_555 2_555 no
C12 F11A F11B F13B 17.7(17) . . . no
F11B F11A C12 F12A -147.5(18) . . . no
F11B F11A C12 F12B -133(2) . . . no
F11B F11A C12 F13A -44(2) . . . no
F11B F11A C12 F13B -19(2) . . . no
F11B F11A C12 C11 100(2) . . . no
F11A F11B F13B F13A 8(4) . . . no
F11A F11B F13B C12 -22(2) . . . no
C12 F11B F13B F13A 30(3) . . . no
F11A F11B C12 F12A 36(2) . . . no
F11A F11B C12 F12B 63(3) . . . no
F11A F11B C12 F13A 148.1(18) . . . no
F11A F11B C12 F13B 162(2) . . . no
F11A F11B C12 C11 -94.1(18) . . . no
F13B F11B C12 F11A -162(2) . . . no
F13B F11B C12 F12A -125.8(15) . . . no
F13B F11B C12 F12B -99(2) . . . no
F13B F11B C12 F13A -13.5(13) . . . no
F13B F11B C12 C11 104.3(16) . . . no
C12 F12A F12B F13A -19(3) . . . no
F12B F12A C12 F11A 148(2) . . . no
F12B F12A C12 F11B 129(2) . . . no
F12B F12A C12 F13A 14(2) . . . no
F12B F12A C12 F13B 38(2) . . . no
F12B F12A C12 C11 -101(2) . . . no
F12A F12B F13A F13B -6(5) . . . no
F12A F12B F13A C12 23(4) . . . no
C12 F12B F13A F13B -29(2) . . . no
F12A F12B C12 F11A -34(2) . . . no
F12A F12B C12 F11B -65(3) . . . no
F12A F12B C12 F13A -166(2) . . . no
F12A F12B C12 F13B -150(2) . . . no
F12A F12B C12 C11 91(2) . . . no
F13A F12B C12 F11A 131.2(13) . . . no
F13A F12B C12 F11B 100(2) . . . no
F13A F12B C12 F12A 166(2) . . . no
F13A F12B C12 F13B 15.9(12) . . . no
F13A F12B C12 C11 -103.3(14) . . . no
F12B F13A F13B F11B 0(4) . . . no
F12B F13A F13B C12 23.0(18) . . . no
C12 F13A F13B F11B -23(2) . . . no
F12B F13A C12 F11A -103(2) . . . no
F12B F13A C12 F11B -126.6(16) . . . no
F12B F13A C12 F12A -6.7(10) . . . no
F12B F13A C12 F13B -151(2) . . . no
F12B F13A C12 C11 112.5(12) . . . no
F13B F13A C12 F11A 48(3) . . . no
F13B F13A C12 F11B 25(2) . . . no
F13B F13A C12 F12A 144(2) . . . no
F13B F13A C12 F12B 151(2) . . . no
F13B F13A C12 C11 -97(2) . . . no
F11B F13B C12 F11A 10.4(11) . . . no
F11B F13B C12 F12A 109.6(16) . . . no
F11B F13B C12 F12B 126.7(16) . . . no
F11B F13B C12 F13A 156(2) . . . no
F11B F13B C12 C11 -109.5(13) . . . no
F13A F13B C12 F11A -145(2) . . . no
F13A F13B C12 F11B -156(2) . . . no
F13A F13B C12 F12A -46(2) . . . no
F13A F13B C12 F12B -29(2) . . . no
F13A F13B C12 C11 95(2) . . . no
C22 F21A F21B F23A 21(3) . . . no
F21B F21A C22 F22A -146(2) . . . no
F21B F21A C22 F22B -43(3) . . . no
F21B F21A C22 F23A -14(2) . . . no
F21B F21A C22 F23B -130(2) . . . no
F21B F21A C22 C21 102(2) . . . no
F21A F21B F23A F22B 2(5) . . . no
F21A F21B F23A C22 -25(4) . . . no
C22 F21B F23A F22B 26(3) . . . no
F21A F21B C22 F22A 38(2) . . . no
F21A F21B C22 F22B 150.2(19) . . . no
F21A F21B C22 F23A 165(2) . . . no
F21A F21B C22 F23B 66(3) . . . no
F21A F21B C22 C21 -91.6(18) . . . no
F23A F21B C22 F21A -165(2) . . . no
F23A F21B C22 F22A -126.9(15) . . . no
F23A F21B C22 F22B -14.8(13) . . . no
F23A F21B C22 F23B -98.9(19) . . . no
F23A F21B C22 C21 103.5(15) . . . no
C22 F22A F23B F22B -15(3) . . . no
F23B F22A C22 F21A 148(2) . . . no
F23B F22A C22 F21B 127(3) . . . no
F23B F22A C22 F22B 12(2) . . . no
F23B F22A C22 F23A 45(3) . . . no
F23B F22A C22 C21 -104(2) . . . no
F23B F22B F23A F21B 4(3) . . . no
F23B F22B F23A C22 25.4(15) . . . no
C22 F22B F23A F21B -22(2) . . . no
F23A F22B F23B F22A -12(5) . . . no
F23A F22B F23B C22 -30.4(19) . . . no
C22 F22B F23B F22A 18(4) . . . no
F23A F22B C22 F21A 45(2) . . . no
F23A F22B C22 F21B 21.1(19) . . . no
F23A F22B C22 F22A 141.1(17) . . . no
F23A F22B C22 F23B 147(2) . . . no
F23A F22B C22 C21 -100.4(18) . . . no
F23B F22B C22 F21A -101(2) . . . no
F23B F22B C22 F21B -125.5(19) . . . no
F23B F22B C22 F22A -5.5(12) . . . no
F23B F22B C22 F23A -147(2) . . . no
F23B F22B C22 C21 113.0(14) . . . no
F21B F23A C22 F21A 8.8(12) . . . no
F21B F23A C22 F22A 103.6(18) . . . no
F21B F23A C22 F22B 158(2) . . . no
F21B F23A C22 F23B 124.0(18) . . . no
F21B F23A C22 C21 -107.3(14) . . . no
F22B F23A C22 F21A -149.6(18) . . . no
F22B F23A C22 F21B -158(2) . . . no
F22B F23A C22 F22A -55(2) . . . no
F22B F23A C22 F23B -34(2) . . . no
F22B F23A C22 C21 94.4(16) . . . no
F22A F23B C22 F21A -34(3) . . . no
F22A F23B C22 F21B -68(3) . . . no
F22A F23B C22 F22B -168(2) . . . no
F22A F23B C22 F23A -146(2) . . . no
F22A F23B C22 C21 89(2) . . . no
F22B F23B C22 F21A 134.0(15) . . . no
F22B F23B C22 F21B 100.5(19) . . . no
F22B F23B C22 F22A 168(2) . . . no
F22B F23B C22 F23A 22.8(14) . . . no
F22B F23B C22 C21 -102.6(14) . . . no
Rh O1 C1 C2 -169.6(12) . . . no
C4 O1 C1 C2 -1(2) . . . no
Rh O1 C4 C3 173.9(8) . . . no
C1 O1 C4 C3 5.9(17) . . . no
Rh O11 C11 C12 173.4(8) . . . no
Rh O11 C11 O13 -5.9(13) . . 2_555 no
Rh O12 C21 C22 -173.3(7) . . . no
Rh O12 C21 O14 7.3(13) . . 2_555 no
Rh O13 C11 O11 -6.4(13) . 2_555 2_555 no
Rh O13 C11 C12 173.0(8) . 2_555 2_555 no
Rh O14 C21 O12 6.8(13) . 2_555 2_555 no
Rh O14 C21 C22 -173.8(7) . 2_555 2_555 no
O1 C1 C2 C3 -4(2) . . . no
C1 C2 C3 C4 7(2) . . . no
C2 C3 C4 O1 -7.8(18) . . . no
O11 C11 C12 F11A 138.6(10) . . . no
O11 C11 C12 F11B 174.2(12) . . . no
O11 C11 C12 F12A 43.8(13) . . . no
O11 C11 C12 F12B 14.1(18) . . . no
O11 C11 C12 F13A -68.6(14) . . . no
O11 C11 C12 F13B -103.6(13) . . . no
O13 C11 C12 F11A -42.1(15) 2_555 . . no
O13 C11 C12 F11B -6.4(18) 2_555 . . no
O13 C11 C12 F12A -136.8(9) 2_555 . . no
O13 C11 C12 F12B -166.6(13) 2_555 . . no
O13 C11 C12 F13A 110.8(12) 2_555 . . no
O13 C11 C12 F13B 75.8(14) 2_555 . . no
O12 C21 C22 F21A -35.9(15) . . . no
O12 C21 C22 F21B 1.4(16) . . . no
O12 C21 C22 F22A -128.9(9) . . . no
O12 C21 C22 F22B 119.6(12) . . . no
O12 C21 C22 F23A 75.8(13) . . . no
O12 C21 C22 F23B -159.0(12) . . . no
O14 C21 C22 F21A 143.5(12) 2_555 . . no
O14 C21 C22 F21B -179.1(13) 2_555 . . no
O14 C21 C22 F22A 50.5(11) 2_555 . . no
O14 C21 C22 F22B -61.0(15) 2_555 . . no
O14 C21 C22 F23A -104.8(13) 2_555 . . no
O14 C21 C22 F23B 20.4(16) 2_555 . . no
